data_2006341
loop_
_publ_author_name
'Wilson, Claire'
'Howard, Judith A. K.'
'Jane, David E.'
'Sunter, David C.'
'Watkins, Jeffrey C.'

_publ_contact_author
;
Claire Wilson
Dept. of Chemistry
Aarhus University,
Langelandsgade 140,
DK-8000 Aarhus C
Denmark
;
_publ_section_title
;
 Absolute Configuration of (+)-\a-Methyl-4-carboxyphenylglycine (MCPG),
 a Metabotropic Glutamate Receptor Antagonist
;
_journal_issue 7
_journal_name_full 'Acta Crystallographica Section C'
_journal_page_first 909
_journal_page_last 911
_journal_paper_doi 10.1107/S0108270197003223
_journal_volume 53
_journal_year 1997
_chemical_formula_sum 'C10 H11 N O4'
_chemical_formula_weight 209.20
_chemical_name_systematic (+)-\a-methyl-4-carboxyphenylglycine
_space_group_IT_number 4
_symmetry_cell_setting monoclinic
_symmetry_space_group_name_Hall 'P 2yb'
_symmetry_space_group_name_H-M 'P 1 21 1'
_cell_angle_alpha 90
_cell_angle_beta 107.48(3)
_cell_angle_gamma 90
_cell_formula_units_Z 2
_cell_length_a 8.698(3)
_cell_length_b 5.819(3)
_cell_length_c 10.032(3)
_cell_measurement_reflns_used 25
_cell_measurement_temperature 150(2)
_cell_measurement_theta_max 38
_cell_measurement_theta_min 30
_cell_volume 484.3(3)
_computing_cell_refinement 'TEXSAN (Molecular Structure Corporation, 1992)'
_computing_data_collection
;MSC/AFC Diffractometer Control Software (Molecular Structure Corporation,
 1991)
;
_computing_data_reduction 'TEXSAN '
_computing_molecular_graphics 'XP in SHELXTL-Plus (Sheldrick, 1991)'
_computing_publication_material SHELXL93
_computing_structure_refinement 'SHELXL93 (Sheldrick, 1993)'
_computing_structure_solution 'SHELXS86 (Sheldrick, 1990)'
_diffrn_ambient_temperature 293(2)
_diffrn_measurement_device 'Rigaku AFC-6S four-circle '
_diffrn_measurement_method \q-2\q
_diffrn_radiation_monochromator graphite
_diffrn_radiation_source 'fine-focus sealed tube'
_diffrn_radiation_type CuK\a
_diffrn_radiation_wavelength 1.54178
_diffrn_reflns_av_R_equivalents 0.0192
_diffrn_reflns_av_sigmaI/netI 0.0312
_diffrn_reflns_limit_h_max 10
_diffrn_reflns_limit_h_min -10
_diffrn_reflns_limit_k_max 7
_diffrn_reflns_limit_k_min -7
_diffrn_reflns_limit_l_max 12
_diffrn_reflns_limit_l_min -12
_diffrn_reflns_number 2279
_diffrn_reflns_theta_max 75.01
_diffrn_reflns_theta_min 4.62
_diffrn_standards_decay_% 0.3
_diffrn_standards_interval_count 150
_diffrn_standards_number 3
_exptl_absorpt_coefficient_mu 0.948
_exptl_absorpt_correction_type none
_exptl_crystal_colour colourless
_exptl_crystal_density_diffrn 1.435
_exptl_crystal_description rectangular
_exptl_crystal_F_000 220
_exptl_crystal_size_max 0.3
_exptl_crystal_size_mid 0.2
_exptl_crystal_size_min 0.2
_refine_diff_density_max .230
_refine_diff_density_min -.173
_refine_ls_abs_structure_details 'Flack (1983)'
_refine_ls_abs_structure_Flack -0.2(3)
_refine_ls_extinction_method none
_refine_ls_goodness_of_fit_all 1.065
_refine_ls_goodness_of_fit_obs 1.001
_refine_ls_hydrogen_treatment refall
_refine_ls_matrix_type full
_refine_ls_number_parameters 180
_refine_ls_number_reflns 1816
_refine_ls_number_restraints 1
_refine_ls_restrained_S_all 1.494
_refine_ls_restrained_S_obs 1.001
_refine_ls_R_factor_all 0.0502
_refine_ls_R_factor_obs .0346
_refine_ls_shift/esd_max -0.007
_refine_ls_shift/esd_mean 0.001
_refine_ls_structure_factor_coef Fsqd
_refine_ls_weighting_details 'w = 1/[\s^2^(Fo^2^)+(0.0376P)^2^+0.3572P] where P = (Fo^2^+2Fc^2^)/3'
_refine_ls_weighting_scheme calc
_refine_ls_wR_factor_all 0.1397
_refine_ls_wR_factor_obs .0881
_reflns_number_observed 1952
_reflns_number_total 2205
_reflns_observed_criterion >3sigma(I)
_cod_data_source_file sx1018.cif
_cod_data_source_block MCPG
_cod_depositor_comments
;
The following automatic conversions were performed:

'_refine_ls_weighting_scheme' value 'calc w =
1/[\s^2^(Fo^2^)+(0.0376P)^2^+0.3572P] where P = (Fo^2^+2Fc^2^)/3' was
changed to 'calc'. New tag '_refine_ls_weighting_details' was
created. The value of the new tag was set to 'w =
1/[\s^2^(Fo^2^)+(0.0376P)^2^+0.3572P] where P = (Fo^2^+2Fc^2^)/3'.

Automatic conversion script
Id: cif_fix_values 3143 2015-03-26 13:38:13Z robertas 
;
_cod_original_sg_symbol_H-M 'P 21'
_cod_database_code 2006341

loop_
_symmetry_equiv_pos_as_xyz
'x, y, z'
'-x, y+1/2, -z'

loop_
_atom_site_aniso_label
_atom_site_aniso_U_11
_atom_site_aniso_U_22
_atom_site_aniso_U_33
_atom_site_aniso_U_12
_atom_site_aniso_U_13
_atom_site_aniso_U_23
O1 .0251(8) .0250(9) .0140(7) -.0058(7) .0081(6) -.0025(6)
O2 .0302(9) .0179(9) .0313(9) .0004(7) .0117(7) -.0001(8)
O3 .0511(12) .0388(12) .0159(8) -.0194(10) .0174(8) -.0046(8)
O4 .0440(10) .0309(11) .0165(7) -.0087(9) .0147(7) -.0054(8)
N1 .0205(9) .0168(11) .0156(9) .0010(8) .0079(7) .0004(7)
C1 .0231(10) .0198(12) .0156(9) -.0019(10) .0132(8) -.0009(9)
C2 .0188(11) .0175(12) .0117(9) .0003(9) .0051(8) -.0013(9)
C3 .0195(11) .0220(15) .0212(11) -.0010(9) .0083(9) -.0007(9)
C4 .0191(10) .0203(13) .0133(9) -.0017(9) .0055(8) -.0014(9)
C5 .056(2) .027(2) .0221(11) -.0121(13) .0203(12) -.0041(11)
C6 .061(2) .0265(15) .0209(11) -.0145(13) .0183(12) -.0083(11)
C7 .0231(11) .0256(12) .0133(9) -.0006(9) .0073(8) .0007(9)
C8 .0395(15) .045(2) .0231(13) -.0193(14) .0175(12) -.0078(13)
C9 .042(2) .038(2) .0226(12) -.0209(13) .0172(11) -.0123(12)
C10 .0200(11) .0288(13) .0156(10) -.0017(9) .0060(8) .0006(10)

loop_
_atom_site_label
_atom_site_fract_x
_atom_site_fract_y
_atom_site_fract_z
_atom_site_U_iso_or_equiv
_atom_site_thermal_displace_type
_atom_site_calc_flag
_atom_site_refinement_flags
_atom_site_occupancy
_atom_site_disorder_group
_atom_site_type_symbol
O1 .1227(2) .1796(3) -.0386(2) .0209(4) Uani d . 1 . O
O2 .3393(2) .0250(3) .1166(2) .0259(4) Uani d . 1 . O
O3 .1273(2) .2095(4) .7018(2) .0337(5) Uani d . 1 . O
O4 .2371(2) .5546(3) .7669(2) .0293(4) Uani d . 1 . O
N1 .2001(2) .6074(3) .0410(2) .0171(4) Uani d . 1 . N
C1 .2505(3) .1900(4) .0635(2) .0178(5) Uani d . 1 . C
C2 .3002(3) .4255(4) .1332(2) .0159(5) Uani d . 1 . C
C3 .4765(3) .4744(4) .1446(2) .0204(5) Uani d . 1 . C
C4 .2679(3) .4273(4) .2759(2) .0174(5) Uani d . 1 . C
C5 .3237(4) .6025(5) .3708(3) .0333(7) Uani d . 1 . C
C6 .2988(4) .5969(5) .5019(3) .0348(7) Uani d . 1 . C
C7 .2178(3) .4140(5) .5385(2) .0203(5) Uani d . 1 . C
C8 .1576(3) .2420(6) .4425(3) .0341(7) Uani d . 1 . C
C9 .1807(4) .2503(5) .3120(3) .0324(7) Uani d . 1 . C
C10 .1958(3) .4031(5) .6805(2) .0213(5) Uani d . 1 . C
H3B .509(3) .625(5) .193(3) .026(7) Uiso d . 1 . H
H3A .549(4) .348(6) .196(3) .034(9) Uiso d . 1 . H
H3C .488(3) .471(5) .053(3) .020(7) Uiso d . 1 . H
H9 .148(5) .115(7) .252(4) .062(12) Uiso d . 1 . H
H6 .336(4) .721(7) .569(4) .055(11) Uiso d . 1 . H
H8 .099(5) .115(8) .466(4) .058(11) Uiso d . 1 . H
H5 .383(6) .722(10) .350(5) .099(17) Uiso d . 1 . H
H1B .201(4) .582(7) -.053(3) .038(8) Uiso d . 1 . H
H1A .089(3) .598(5) .042(3) .026(7) Uiso d . 1 . H
H3O .124(4) .226(7) .790(4) .042(9) Uiso d . 1 . H
H1C .250(4) .754(7) .073(4) .046(10) Uiso d . 1 . H

loop_
_atom_type_symbol
_atom_type_description
_atom_type_scat_dispersion_real
_atom_type_scat_dispersion_imag
_atom_type_scat_source
C C .0181 .0091 'International Tables Vol C Tables 4.2.6.8 and 6.1.1.4'
H H .0000 .0000 'International Tables Vol C Tables 4.2.6.8 and 6.1.1.4'
N N .0311 .0180 'International Tables Vol C Tables 4.2.6.8 and 6.1.1.4'
O O .0492 .0322 'International Tables Vol C Tables 4.2.6.8 and 6.1.1.4'

loop_
_geom_angle_atom_site_label_1
_geom_angle_atom_site_label_2
_geom_angle_atom_site_label_3
_geom_angle_site_symmetry_1
_geom_angle_site_symmetry_3
_geom_angle
_geom_angle_publ_flag
C1 O1 H3O . 1_554 121.7(10) ?
C1 O2 H1C . 1_545 114.4(11) ?
C10 O3 O1 . 1_556 111.03(14) ?
C10 O3 H3O . . 102.(2) ?
O1 O3 H3O 1_556 . 10.(2) ?
C10 O4 H1B . 1_556 129.3(11) ?
C10 O4 N1 . 1_556 131.8(2) ?
H1B O4 N1 1_556 1_556 3.1(9) ?
C2 N1 O2 . 1_565 109.34(13) ?
C2 N1 H1B . . 109.(2) ?
O2 N1 H1B 1_565 . 106.(2) ?
C2 N1 H1A . . 110.6(17) ?
O2 N1 H1A 1_565 . 114.1(18) ?
H1B N1 H1A . . 108.(2) ?
C2 N1 H1C . . 108.(2) ?
O2 N1 H1C 1_565 . 3.(2) ?
H1B N1 H1C . . 109.(3) ?
H1A N1 H1C . . 113.(3) ?
O2 C1 O1 . . 126.1(2) yes
O2 C1 C2 . . 116.0(2) yes
O1 C1 C2 . . 117.9(2) yes
N1 C2 C3 . . 107.3(2) yes
N1 C2 C4 . . 109.5(2) yes
C3 C2 C4 . . 112.8(2) yes
N1 C2 C1 . . 108.4(2) yes
C3 C2 C1 . . 109.7(2) yes
C4 C2 C1 . . 108.9(2) yes
C2 C3 H3B . . 108.9(17) ?
C2 C3 H3A . . 111.2(18) ?
H3B C3 H3A . . 111.(2) ?
C2 C3 H3C . . 108.5(16) ?
H3B C3 H3C . . 113.(2) ?
H3A C3 H3C . . 105.(2) ?
C5 C4 C9 . . 118.3(2) ?
C5 C4 C2 . . 121.5(2) ?
C9 C4 C2 . . 120.2(2) ?
C4 C5 C6 . . 120.7(3) ?
C4 C5 H5 . . 120.(3) ?
C6 C5 H5 . . 119.(3) ?
C7 C6 C5 . . 120.2(2) ?
C7 C6 H6 . . 119.(2) ?
C5 C6 H6 . . 121.(2) ?
C8 C7 C6 . . 119.3(2) ?
C8 C7 C10 . . 120.3(2) ?
C6 C7 C10 . . 120.4(2) ?
C7 C8 C9 . . 120.2(2) ?
C7 C8 H8 . . 120.(2) ?
C9 C8 H8 . . 119.(2) ?
C8 C9 C4 . . 121.2(2) ?
C8 C9 H9 . . 117.(2) ?
C4 C9 H9 . . 121.(2) ?
O4 C10 O3 . . 123.7(2) yes
O4 C10 C7 . . 123.7(2) yes
O3 C10 C7 . . 112.5(2) yes

loop_
_geom_bond_atom_site_label_1
_geom_bond_atom_site_label_2
_geom_bond_site_symmetry_2
_geom_bond_distance
_geom_bond_publ_flag
O1 C1 . 1.267(3) yes
O2 C1 . 1.247(3) yes
O3 C10 . 1.322(3) yes
O3 H3O . .90(3) ?
O4 C10 . 1.213(3) yes
N1 C2 . 1.500(3) yes
N1 H1B . .96(3) ?
N1 H1A . .97(3) ?
N1 H1C . .97(4) ?
C1 C2 . 1.540(3) yes
C2 C3 . 1.530(3) yes
C2 C4 . 1.539(3) yes
C3 H3B . 1.00(3) ?
C3 H3A . 1.00(3) ?
C3 H3C . .96(3) ?
C4 C5 . 1.380(4) yes
C4 C9 . 1.390(4) yes
C5 C6 . 1.396(3) yes
C5 H5 . .93(6) ?
C6 C7 . 1.386(4) yes
C6 H6 . .97(4) ?
C7 C8 . 1.378(4) yes
C7 C10 . 1.495(3) yes
C8 C9 . 1.384(3) yes
C8 H8 . .96(4) ?
C9 H9 . .98(4) ?

loop_
_geom_contact_publ_flag
yes
yes
yes
yes

loop_
_geom_torsion_atom_site_label_1
_geom_torsion_atom_site_label_2
_geom_torsion_atom_site_label_3
_geom_torsion_atom_site_label_4
_geom_torsion
_geom_torsion_publ_flag
O1 C1 C2 C3 -129.4(2) yes
O1 C1 C2 N1 -12.4(2) yes
O2 C1 C2 C3 52.5(2) yes
O2 C1 C2 N1 169.5(2) yes
O1 C1 C2 C4 106.7(2) yes

loop_
_cod_related_entry_id
_cod_related_entry_database
_cod_related_entry_code
1 ChemSpider 393737
